data_7247654
loop_
_publ_author_name
'Saito, Erika'
'Yamakado, Ryohei'
'Yasuhara, Taichi'
'Yamaguchi, Hiroto'
'Okada, Shuji'
'Yoshida, Tsukasa'

_publ_section_title
;
 Formation of charge-transfer complexes in ionic crystals composed of
 1,3-bis(dicyanomethylidene)indan anion and viologens bearing alkyl chains
;
_journal_issue 45
_journal_name_full 'RSC Advances'
_journal_page_first 32039
_journal_page_last 32044
_journal_paper_doi 10.1039/D3RA06782C
_journal_volume 13
_journal_year 2023
_chemical_formula_moiety '2(C15 H5 N4), C16 H22 N2'
_chemical_formula_sum 'C46 H32 N10'
_chemical_formula_weight 724.81
_space_group_crystal_system triclinic
_space_group_IT_number 2
_space_group_name_Hall '-P 1'
_space_group_name_H-M_alt 'P -1'
_atom_sites_solution_hydrogens mixed
_atom_sites_solution_primary direct
_atom_sites_solution_secondary difmap
_audit_creation_method SHELXL-2018/3
_audit_update_record
;
2023-06-09 deposited with the CCDC.	2023-10-26 downloaded from the CCDC.
;
_cell_angle_alpha 74.729(3)
_cell_angle_beta 82.132(3)
_cell_angle_gamma 70.001(3)
_cell_formula_units_Z 2
_cell_length_a 8.6480(3)
_cell_length_b 11.3059(4)
_cell_length_c 21.0344(7)
_cell_measurement_reflns_used 4542
_cell_measurement_temperature 150
_cell_measurement_theta_max 25.6380
_cell_measurement_theta_min 2.0090
_cell_volume 1861.86(12)
_computing_cell_refinement 'CrysAlisPro 1.171.38.43 (Rigaku OD, 2015)'
_computing_data_collection 'CrysAlisPro 1.171.38.43 (Rigaku OD, 2015)'
_computing_data_reduction 'CrysAlisPro 1.171.38.43 (Rigaku OD, 2015)'
_computing_molecular_graphics 'ORTEP-3 for Windows (Farrugia, 2012)'
_computing_publication_material 'Yadokari-XG (Wakita, Nemoto et al., 2009)'
_computing_structure_refinement 'SHELXL-2018/3 (Sheldrick, 2018)'
_computing_structure_solution 'SHELXT (Sheldrick, 2015)'
_diffrn_ambient_temperature 150
_diffrn_detector_area_resol_mean 28.5714
_diffrn_measured_fraction_theta_full 0.996
_diffrn_measured_fraction_theta_max 0.996
_diffrn_measurement_device_type 'Rigaku Saturn 70 CCD area detector'
_diffrn_measurement_method \w
_diffrn_radiation_type MoK\a
_diffrn_radiation_wavelength 0.71073
_diffrn_reflns_av_R_equivalents 0.0878
_diffrn_reflns_av_unetI/netI 0.0951
_diffrn_reflns_Laue_measured_fraction_full 0.996
_diffrn_reflns_Laue_measured_fraction_max 0.996
_diffrn_reflns_limit_h_max 10
_diffrn_reflns_limit_h_min -10
_diffrn_reflns_limit_k_max 13
_diffrn_reflns_limit_k_min -13
_diffrn_reflns_limit_l_max 25
_diffrn_reflns_limit_l_min -25
_diffrn_reflns_number 21752
_diffrn_reflns_point_group_measured_fraction_full 0.996
_diffrn_reflns_point_group_measured_fraction_max 0.996
_diffrn_reflns_theta_full 25.242
_diffrn_reflns_theta_max 25.349
_diffrn_reflns_theta_min 2.510
_diffrn_source 'Rotating Anode'
_exptl_absorpt_coefficient_mu 0.080
_exptl_absorpt_correction_T_max 1.00000
_exptl_absorpt_correction_T_min 0.23777
_exptl_absorpt_correction_type multi-scan
_exptl_absorpt_process_details
;
CrysAlisPro 1.171.38.43 (Rigaku Oxford Diffraction, 2015)
Empirical absorption correction using spherical harmonics,
 implemented in SCALE3 ABSPACK scaling algorithm.
;
_exptl_crystal_colour 'Dark Blue'
_exptl_crystal_density_diffrn 1.293
_exptl_crystal_description Platelet
_exptl_crystal_F_000 756
_exptl_crystal_size_max 0.130
_exptl_crystal_size_mid 0.120
_exptl_crystal_size_min 0.030
_refine_diff_density_max 0.317
_refine_diff_density_min -0.278
_refine_diff_density_rms 0.065
_refine_ls_extinction_method none
_refine_ls_goodness_of_fit_ref 1.056
_refine_ls_hydrogen_treatment mixed
_refine_ls_matrix_type full
_refine_ls_number_parameters 510
_refine_ls_number_reflns 6796
_refine_ls_number_restraints 0
_refine_ls_restrained_S_all 1.056
_refine_ls_R_factor_all 0.1408
_refine_ls_R_factor_gt 0.0791
_refine_ls_shift/su_max 0.000
_refine_ls_shift/su_mean 0.000
_refine_ls_structure_factor_coef Fsqd
_refine_ls_weighting_details 'w=1/[\s^2^(Fo^2^)+(0.0903P)^2^+0.7957P] where P=(Fo^2^+2Fc^2^)/3'
_refine_ls_weighting_scheme calc
_refine_ls_wR_factor_gt 0.1766
_refine_ls_wR_factor_ref 0.2319
_reflns_Friedel_coverage 0.000
_reflns_number_gt 3794
_reflns_number_total 6796
_reflns_threshold_expression 'I > 2\s(I)'
_cod_data_source_file d3ra06782c2.cif
_cod_data_source_block 20190318_PrV_-123
_cod_depositor_comments
;
The following automatic conversions were performed:

data item '_exptl_absorpt_correction_type' value 'Multi-scan' was
changed to 'multi-scan' in accordance with the
/home/data/users/saulius/crontab/automatic-downloads/rss-feeds/RSC/lib/dictionaries/cif_core.dic
dictionary named 'cif_core.dic' version 2.4.2 last updated on
2011-04-26.

Automatic conversion script
Id: cif_fix_values 8170 2020-07-09 18:12:32Z antanas 
;
_cod_database_code 7247654
_shelx_shelxl_version_number 2018/3
_shelx_space_group_comment
;
The symmetry employed for this shelxl refinement is uniquely defined
by the following loop, which should always be used as a source of
symmetry information in preference to the above space-group names.
They are only intended as comments.
;
_shelx_estimated_absorpt_t_min 0.990
_shelx_estimated_absorpt_t_max 0.998
_oxdiff_exptl_absorpt_empirical_full_min 0.636
_oxdiff_exptl_absorpt_empirical_full_max 2.439
_oxdiff_exptl_absorpt_empirical_details
;
Empirical correction (ABSPACK) includes:
- Absorption correction using spherical harmonics
- Frame scaling
- Detector area scaling
;

loop_
_space_group_symop_operation_xyz
'x, y, z'
'-x, -y, -z'

loop_
_atom_site_label
_atom_site_type_symbol
_atom_site_fract_x
_atom_site_fract_y
_atom_site_fract_z
_atom_site_U_iso_or_equiv
_atom_site_adp_type
_atom_site_occupancy
_atom_site_site_symmetry_order
_atom_site_calc_flag
_atom_site_refinement_flags_posn
_atom_site_refinement_flags_adp
_atom_site_refinement_flags_occupancy
_atom_site_disorder_assembly
_atom_site_disorder_group
N1 N -0.3609(4) 0.9397(3) 0.08743(16) 0.0490(9) Uani 1 1 d . . . . .
N2 N 0.0775(4) 0.6271(3) 0.04785(17) 0.0591(10) Uani 1 1 d . . . . .
N3 N -0.5083(4) 0.9468(3) 0.35155(16) 0.0495(9) Uani 1 1 d . . . . .
N4 N -0.1598(4) 0.6387(3) 0.48636(17) 0.0545(9) Uani 1 1 d . . . . .
N5 N 0.4805(4) 0.5983(3) 0.38756(18) 0.0488(9) Uani 1 1 d . . . . .
N6 N 0.6226(4) 0.5808(3) 0.18300(18) 0.0522(9) Uani 1 1 d . . . . .
N7 N -0.1265(4) 0.9775(3) 0.42068(17) 0.0489(9) Uani 1 1 d . . . . .
N8 N -0.3628(4) 1.1982(4) 0.23163(18) 0.0607(10) Uani 1 1 d . . . . .
N9 N 0.8998(4) 0.2874(3) 0.42615(15) 0.0393(8) Uani 1 1 d . . . . .
N10 N 1.2387(4) 0.2297(3) 0.10841(14) 0.0385(7) Uani 1 1 d . . . . .
C1 C -0.2033(5) 0.7782(4) 0.24512(18) 0.0370(9) Uani 1 1 d . . . . .
H1 H -0.308(5) 0.849(3) 0.2358(17) 0.044 Uiso 1 1 d . U . . .
C2 C -0.0907(4) 0.7174(3) 0.20015(17) 0.0332(8) Uani 1 1 d . . . . .
C3 C 0.0439(4) 0.6134(3) 0.23837(17) 0.0337(8) Uani 1 1 d . . . . .
C4 C 0.1887(4) 0.5278(3) 0.21892(19) 0.0396(9) Uani 1 1 d . . . . .
H4 H 0.216205 0.528001 0.173596 0.048 Uiso 1 1 calc R U . . .
C5 C 0.2932(4) 0.4411(3) 0.2676(2) 0.0414(9) Uani 1 1 d . . . . .
H5 H 0.393853 0.382242 0.255106 0.050 Uiso 1 1 calc R U . . .
C6 C 0.2533(5) 0.4392(4) 0.33341(19) 0.0421(9) Uani 1 1 d . . . . .
H6 H 0.325315 0.377489 0.365583 0.050 Uiso 1 1 calc R U . . .
C7 C 0.1084(4) 0.5268(3) 0.35377(18) 0.0377(9) Uani 1 1 d . . . . .
H7 H 0.082646 0.526853 0.399139 0.045 Uiso 1 1 calc R U . . .
C8 C 0.0042(4) 0.6130(3) 0.30595(17) 0.0336(8) Uani 1 1 d . . . . .
C9 C -0.1539(4) 0.7192(3) 0.30995(17) 0.0326(8) Uani 1 1 d . . . . .
C10 C -0.1070(4) 0.7499(3) 0.13241(18) 0.0372(9) Uani 1 1 d . . . . .
C11 C -0.2462(5) 0.8543(4) 0.10639(18) 0.0400(9) Uani 1 1 d . . . . .
C12 C -0.0020(5) 0.6812(4) 0.08648(19) 0.0415(9) Uani 1 1 d . . . . .
C13 C -0.2401(4) 0.7528(3) 0.36713(17) 0.0349(8) Uani 1 1 d . . . . .
C14 C -0.3907(5) 0.8597(4) 0.35983(18) 0.0384(9) Uani 1 1 d . . . . .
C15 C -0.1925(4) 0.6886(4) 0.43220(19) 0.0383(9) Uani 1 1 d . . . . .
C16 C 0.1584(4) 0.8597(3) 0.29518(18) 0.0382(9) Uani 1 1 d . . . . .
H16 H 0.169267 0.835508 0.341563 0.046 Uiso 1 1 calc R U . . .
C17 C 0.2746(4) 0.8034(3) 0.24942(18) 0.0357(9) Uani 1 1 d . . . . .
C18 C 0.2139(4) 0.8722(3) 0.18295(18) 0.0344(8) Uani 1 1 d . . . . .
C19 C 0.2807(5) 0.8605(4) 0.12057(19) 0.0418(9) Uani 1 1 d . . . . .
H19 H 0.384306 0.797557 0.114884 0.050 Uiso 1 1 calc R U . . .
C20 C 0.1935(5) 0.9427(4) 0.06602(19) 0.0449(10) Uani 1 1 d . . . . .
H20 H 0.237917 0.935876 0.022759 0.054 Uiso 1 1 calc R U . . .
C21 C 0.0433(5) 1.0336(4) 0.07451(18) 0.0435(10) Uani 1 1 d . . . . .
H21 H -0.014266 1.088673 0.036736 0.052 Uiso 1 1 calc R U . . .
C22 C -0.0267(4) 1.0469(3) 0.13712(18) 0.0378(9) Uani 1 1 d . . . . .
H22 H -0.130436 1.110026 0.142328 0.045 Uiso 1 1 calc R U . . .
C23 C 0.0593(4) 0.9658(3) 0.19131(17) 0.0327(8) Uani 1 1 d . . . . .
C24 C 0.0241(4) 0.9566(3) 0.26317(17) 0.0334(8) Uani 1 1 d . . . . .
C25 C 0.4173(4) 0.6997(3) 0.26462(18) 0.0379(9) Uani 1 1 d . . . . .
C26 C 0.4539(4) 0.6432(4) 0.3319(2) 0.0413(9) Uani 1 1 d . . . . .
C27 C 0.5286(5) 0.6362(4) 0.2182(2) 0.0429(9) Uani 1 1 d . . . . .
C28 C -0.1167(4) 1.0287(3) 0.29443(17) 0.0353(8) Uani 1 1 d . . . . .
C29 C -0.1275(4) 1.0028(3) 0.3644(2) 0.0369(9) Uani 1 1 d . . . . .
C30 C -0.2523(5) 1.1213(4) 0.25984(19) 0.0446(10) Uani 1 1 d . . . . .
C31 C 1.0460(4) 0.1967(3) 0.41892(18) 0.0388(9) Uani 1 1 d . . . . .
H31 H 1.102583 0.141847 0.456949 0.047 Uiso 1 1 calc R U . . .
C32 C 1.1143(4) 0.1825(3) 0.35751(17) 0.0364(9) Uani 1 1 d . . . . .
H32 H 1.218129 0.118676 0.353359 0.044 Uiso 1 1 calc R U . . .
C33 C 1.0326(4) 0.2608(3) 0.30130(17) 0.0330(8) Uani 1 1 d . . . . .
C34 C 0.8838(4) 0.3540(4) 0.31051(18) 0.0414(9) Uani 1 1 d . . . . .
H34 H 0.825071 0.410851 0.273354 0.050 Uiso 1 1 calc R U . . .
C35 C 0.8212(5) 0.3647(4) 0.37236(19) 0.0461(10) Uani 1 1 d . . . . .
H35 H 0.718519 0.429017 0.377571 0.055 Uiso 1 1 calc R U . . .
C36 C 1.3233(4) 0.1540(3) 0.16121(18) 0.0392(9) Uani 1 1 d . . . . .
H36 H 1.429484 0.094442 0.155196 0.047 Uiso 1 1 calc R U . . .
C37 C 1.2586(4) 0.1615(3) 0.22380(17) 0.0362(9) Uani 1 1 d . . . . .
H37 H 1.320467 0.107091 0.260632 0.043 Uiso 1 1 calc R U . . .
C38 C 1.1021(4) 0.2484(3) 0.23421(18) 0.0351(8) Uani 1 1 d . . . . .
C39 C 1.0166(4) 0.3230(3) 0.17782(17) 0.0372(9) Uani 1 1 d . . . . .
H39 H 0.908593 0.381155 0.182477 0.045 Uiso 1 1 calc R U . . .
C40 C 1.0852(4) 0.3140(4) 0.11615(18) 0.0409(9) Uani 1 1 d . . . . .
H40 H 1.025637 0.366694 0.078459 0.049 Uiso 1 1 calc R U . . .
C41 C 0.8208(5) 0.2925(4) 0.49300(18) 0.0437(10) Uani 1 1 d . . . . .
H41 H 0.744334 0.380846 0.492483 0.052 Uiso 1 1 calc R U . . .
H41A H 0.906245 0.272404 0.524628 0.052 Uiso 1 1 calc R U . . .
C42 C 0.7274(5) 0.1967(4) 0.51494(18) 0.0432(9) Uani 1 1 d . . . . .
H42 H 0.687009 0.195042 0.561440 0.052 Uiso 1 1 calc R U . . .
H42A H 0.804348 0.109406 0.513371 0.052 Uiso 1 1 calc R U . . .
C43 C 0.5819(5) 0.2250(4) 0.4740(2) 0.0578(12) Uani 1 1 d . . . . .
H43 H 0.505770 0.312004 0.474419 0.087 Uiso 1 1 calc R U . . .
H43A H 0.524816 0.161222 0.492706 0.087 Uiso 1 1 calc R U . . .
H43B H 0.621274 0.220219 0.428528 0.087 Uiso 1 1 calc R U . . .
C44 C 1.3136(5) 0.2259(4) 0.04073(18) 0.0442(10) Uani 1 1 d . . . . .
H44 H 1.227379 0.237525 0.011046 0.053 Uiso 1 1 calc R U . . .
H44A H 1.397637 0.140297 0.041453 0.053 Uiso 1 1 calc R U . . .
C45 C 1.3935(5) 0.3315(4) 0.0141(2) 0.0575(12) Uani 1 1 d . . . . .
H45 H 1.310001 0.416358 0.015713 0.069 Uiso 1 1 calc R U . . .
H45A H 1.429840 0.332621 -0.032713 0.069 Uiso 1 1 calc R U . . .
C46 C 1.5408(6) 0.3143(5) 0.0520(2) 0.0730(14) Uani 1 1 d . . . . .
H46 H 1.502261 0.333795 0.095259 0.110 Uiso 1 1 calc R U . . .
H46A H 1.600385 0.373230 0.027145 0.110 Uiso 1 1 calc R U . . .
H46B H 1.614547 0.224748 0.057947 0.110 Uiso 1 1 calc R U . . .

loop_
_atom_site_aniso_label
_atom_site_aniso_U_11
_atom_site_aniso_U_22
_atom_site_aniso_U_33
_atom_site_aniso_U_23
_atom_site_aniso_U_13
_atom_site_aniso_U_12
N1 0.045(2) 0.049(2) 0.044(2) -0.0064(17) -0.0058(16) -0.0060(17)
N2 0.060(2) 0.054(2) 0.050(2) -0.0171(19) 0.0023(19) 0.0019(18)
N3 0.040(2) 0.048(2) 0.051(2) -0.0065(17) -0.0037(16) -0.0043(17)
N4 0.048(2) 0.062(2) 0.042(2) -0.0084(18) -0.0063(17) -0.0047(18)
N5 0.045(2) 0.043(2) 0.054(2) -0.0137(18) -0.0098(17) -0.0031(16)
N6 0.043(2) 0.048(2) 0.062(2) -0.0205(18) -0.0007(18) -0.0046(17)
N7 0.052(2) 0.048(2) 0.044(2) -0.0131(17) -0.0030(17) -0.0103(17)
N8 0.049(2) 0.056(2) 0.058(2) -0.0104(19) -0.0077(19) 0.0072(19)
N9 0.0349(17) 0.0372(18) 0.0433(19) -0.0100(15) -0.0004(15) -0.0087(15)
N10 0.0398(18) 0.0387(18) 0.0371(18) -0.0117(15) -0.0031(14) -0.0100(15)
C1 0.033(2) 0.035(2) 0.041(2) -0.0105(18) -0.0043(17) -0.0064(17)
C2 0.0332(19) 0.032(2) 0.034(2) -0.0063(16) -0.0010(16) -0.0123(16)
C3 0.035(2) 0.032(2) 0.036(2) -0.0065(16) -0.0039(16) -0.0131(16)
C4 0.038(2) 0.036(2) 0.048(2) -0.0130(18) -0.0020(18) -0.0134(18)
C5 0.029(2) 0.029(2) 0.060(3) -0.0085(19) -0.0068(18) -0.0026(16)
C6 0.042(2) 0.036(2) 0.045(2) 0.0011(18) -0.0093(18) -0.0142(18)
C7 0.040(2) 0.032(2) 0.039(2) -0.0031(17) -0.0040(17) -0.0117(17)
C8 0.0326(19) 0.0304(19) 0.036(2) -0.0092(16) 0.0000(16) -0.0078(16)
C9 0.0300(19) 0.0301(19) 0.038(2) -0.0072(16) -0.0048(16) -0.0099(15)
C10 0.031(2) 0.037(2) 0.039(2) -0.0051(17) -0.0028(16) -0.0083(17)
C11 0.040(2) 0.042(2) 0.034(2) -0.0112(18) -0.0023(18) -0.007(2)
C12 0.038(2) 0.041(2) 0.044(2) -0.0092(19) -0.0029(18) -0.0097(18)
C13 0.0341(19) 0.033(2) 0.035(2) -0.0089(17) -0.0025(16) -0.0073(16)
C14 0.036(2) 0.039(2) 0.038(2) -0.0035(18) -0.0035(17) -0.0128(19)
C15 0.030(2) 0.046(2) 0.037(2) -0.0104(19) -0.0012(17) -0.0092(17)
C16 0.038(2) 0.042(2) 0.034(2) -0.0088(17) -0.0041(17) -0.0113(18)
C17 0.0320(19) 0.0283(19) 0.045(2) -0.0058(17) -0.0056(17) -0.0077(16)
C18 0.0313(19) 0.030(2) 0.042(2) -0.0091(17) -0.0013(16) -0.0106(16)
C19 0.039(2) 0.040(2) 0.045(2) -0.0115(19) 0.0025(18) -0.0111(18)
C20 0.047(2) 0.047(2) 0.039(2) -0.0121(19) 0.0014(19) -0.013(2)
C21 0.053(2) 0.038(2) 0.035(2) -0.0007(18) -0.0066(18) -0.014(2)
C22 0.035(2) 0.031(2) 0.047(2) -0.0103(18) -0.0041(17) -0.0095(16)
C23 0.0330(19) 0.0274(19) 0.037(2) -0.0049(16) -0.0019(16) -0.0110(16)
C24 0.037(2) 0.0281(19) 0.036(2) -0.0065(16) -0.0039(16) -0.0119(16)
C25 0.032(2) 0.032(2) 0.047(2) -0.0121(18) -0.0059(17) -0.0031(17)
C26 0.028(2) 0.036(2) 0.058(3) -0.016(2) -0.0100(19) -0.0011(17)
C27 0.035(2) 0.040(2) 0.054(2) -0.013(2) -0.0043(19) -0.0102(18)
C28 0.035(2) 0.030(2) 0.037(2) -0.0100(16) -0.0009(16) -0.0039(16)
C29 0.032(2) 0.032(2) 0.045(3) -0.0091(18) -0.0029(17) -0.0086(16)
C30 0.042(2) 0.043(2) 0.044(2) -0.011(2) 0.0027(19) -0.010(2)
C31 0.037(2) 0.036(2) 0.040(2) -0.0074(17) -0.0042(17) -0.0082(17)
C32 0.0303(19) 0.036(2) 0.039(2) -0.0066(17) 0.0002(16) -0.0081(16)
C33 0.0278(18) 0.0296(19) 0.040(2) -0.0083(17) 0.0011(16) -0.0087(16)
C34 0.035(2) 0.040(2) 0.038(2) -0.0046(18) -0.0020(17) -0.0024(17)
C35 0.042(2) 0.036(2) 0.045(2) -0.0023(19) -0.0010(19) 0.0011(18)
C36 0.032(2) 0.038(2) 0.041(2) -0.0111(18) -0.0025(17) -0.0014(17)
C37 0.036(2) 0.035(2) 0.035(2) -0.0066(17) -0.0068(16) -0.0076(17)
C38 0.033(2) 0.030(2) 0.040(2) -0.0077(17) -0.0005(16) -0.0089(16)
C39 0.038(2) 0.036(2) 0.035(2) -0.0059(17) -0.0019(17) -0.0097(17)
C40 0.038(2) 0.039(2) 0.037(2) -0.0047(18) -0.0082(17) -0.0015(18)
C41 0.043(2) 0.044(2) 0.041(2) -0.0175(19) 0.0027(18) -0.0077(19)
C42 0.041(2) 0.045(2) 0.041(2) -0.0109(18) 0.0055(18) -0.0137(18)
C43 0.041(2) 0.070(3) 0.056(3) -0.015(2) -0.002(2) -0.010(2)
C44 0.043(2) 0.043(2) 0.037(2) -0.0089(18) -0.0021(18) -0.0009(18)
C45 0.063(3) 0.042(2) 0.051(3) -0.003(2) 0.010(2) -0.007(2)
C46 0.064(3) 0.078(4) 0.076(3) -0.014(3) 0.008(3) -0.028(3)

loop_
_atom_type_symbol
_atom_type_description
_atom_type_scat_dispersion_real
_atom_type_scat_dispersion_imag
_atom_type_scat_source
C C 0.0033 0.0016 'International Tables Vol C Tables 4.2.6.8 and 6.1.1.4'
H H 0.0000 0.0000 'International Tables Vol C Tables 4.2.6.8 and 6.1.1.4'
N N 0.0061 0.0033 'International Tables Vol C Tables 4.2.6.8 and 6.1.1.4'

loop_
_geom_angle_atom_site_label_1
_geom_angle_atom_site_label_2
_geom_angle_atom_site_label_3
_geom_angle
_geom_angle_site_symmetry_1
_geom_angle_site_symmetry_3
_geom_angle_publ_flag
C35 N9 C31 119.2(3) . . ?
C35 N9 C41 120.7(3) . . ?
C31 N9 C41 119.9(3) . . ?
C36 N10 C40 120.4(3) . . ?
C36 N10 C44 120.4(3) . . ?
C40 N10 C44 119.2(3) . . ?
C2 C1 C9 110.7(3) . . ?
C2 C1 H1 128(2) . . ?
C9 C1 H1 121(2) . . ?
C10 C2 C1 124.9(3) . . ?
C10 C2 C3 127.7(3) . . ?
C1 C2 C3 107.4(3) . . ?
C4 C3 C8 120.5(3) . . ?
C4 C3 C2 131.9(3) . . ?
C8 C3 C2 107.5(3) . . ?
C3 C4 C5 118.2(4) . . ?
C3 C4 H4 120.9 . . ?
C5 C4 H4 120.9 . . ?
C6 C5 C4 121.2(3) . . ?
C6 C5 H5 119.4 . . ?
C4 C5 H5 119.4 . . ?
C5 C6 C7 121.2(3) . . ?
C5 C6 H6 119.4 . . ?
C7 C6 H6 119.4 . . ?
C8 C7 C6 118.0(3) . . ?
C8 C7 H7 121.0 . . ?
C6 C7 H7 121.0 . . ?
C7 C8 C3 120.8(3) . . ?
C7 C8 C9 131.9(3) . . ?
C3 C8 C9 107.2(3) . . ?
C13 C9 C1 125.9(3) . . ?
C13 C9 C8 126.9(3) . . ?
C1 C9 C8 107.1(3) . . ?
C2 C10 C11 118.0(3) . . ?
C2 C10 C12 125.6(3) . . ?
C11 C10 C12 116.2(3) . . ?
N1 C11 C10 177.6(4) . . ?
N2 C12 C10 177.3(4) . . ?
C9 C13 C15 125.2(3) . . ?
C9 C13 C14 117.9(3) . . ?
C15 C13 C14 116.9(3) . . ?
N3 C14 C13 177.2(4) . . ?
N4 C15 C13 177.2(4) . . ?
C24 C16 C17 110.7(3) . . ?
C24 C16 H16 124.7 . . ?
C17 C16 H16 124.7 . . ?
C25 C17 C16 125.7(3) . . ?
C25 C17 C18 126.9(3) . . ?
C16 C17 C18 107.4(3) . . ?
C19 C18 C23 120.5(3) . . ?
C19 C18 C17 132.2(3) . . ?
C23 C18 C17 107.3(3) . . ?
C18 C19 C20 118.8(3) . . ?
C18 C19 H19 120.6 . . ?
C20 C19 H19 120.6 . . ?
C21 C20 C19 120.4(4) . . ?
C21 C20 H20 119.8 . . ?
C19 C20 H20 119.8 . . ?
C20 C21 C22 121.8(4) . . ?
C20 C21 H21 119.1 . . ?
C22 C21 H21 119.1 . . ?
C23 C22 C21 118.1(3) . . ?
C23 C22 H22 120.9 . . ?
C21 C22 H22 120.9 . . ?
C22 C23 C18 120.5(3) . . ?
C22 C23 C24 132.0(3) . . ?
C18 C23 C24 107.5(3) . . ?
C16 C24 C28 125.5(3) . . ?
C16 C24 C23 107.0(3) . . ?
C28 C24 C23 127.5(3) . . ?
C17 C25 C26 119.1(3) . . ?
C17 C25 C27 125.5(3) . . ?
C26 C25 C27 115.3(3) . . ?
N5 C26 C25 178.5(4) . . ?
N6 C27 C25 176.9(4) . . ?
C24 C28 C30 123.1(3) . . ?
C24 C28 C29 118.5(3) . . ?
C30 C28 C29 118.3(3) . . ?
N7 C29 C28 176.0(4) . . ?
N8 C30 C28 179.2(5) . . ?
N9 C31 C32 121.0(3) . . ?
N9 C31 H31 119.5 . . ?
C32 C31 H31 119.5 . . ?
C31 C32 C33 120.4(3) . . ?
C31 C32 H32 119.8 . . ?
C33 C32 H32 119.8 . . ?
C34 C33 C32 117.1(3) . . ?
C34 C33 C38 120.9(3) . . ?
C32 C33 C38 122.0(3) . . ?
C35 C34 C33 120.4(4) . . ?
C35 C34 H34 119.8 . . ?
C33 C34 H34 119.8 . . ?
N9 C35 C34 121.9(3) . . ?
N9 C35 H35 119.0 . . ?
C34 C35 H35 119.0 . . ?
N10 C36 C37 120.8(3) . . ?
N10 C36 H36 119.6 . . ?
C37 C36 H36 119.6 . . ?
C36 C37 C38 120.9(3) . . ?
C36 C37 H37 119.6 . . ?
C38 C37 H37 119.6 . . ?
C39 C38 C37 116.4(3) . . ?
C39 C38 C33 122.0(3) . . ?
C37 C38 C33 121.6(3) . . ?
C40 C39 C38 121.2(3) . . ?
C40 C39 H39 119.4 . . ?
C38 C39 H39 119.4 . . ?
N10 C40 C39 120.3(3) . . ?
N10 C40 H40 119.8 . . ?
C39 C40 H40 119.8 . . ?
N9 C41 C42 110.5(3) . . ?
N9 C41 H41 109.5 . . ?
C42 C41 H41 109.5 . . ?
N9 C41 H41A 109.5 . . ?
C42 C41 H41A 109.5 . . ?
H41 C41 H41A 108.1 . . ?
C41 C42 C43 114.5(3) . . ?
C41 C42 H42 108.6 . . ?
C43 C42 H42 108.6 . . ?
C41 C42 H42A 108.6 . . ?
C43 C42 H42A 108.6 . . ?
H42 C42 H42A 107.6 . . ?
C42 C43 H43 109.5 . . ?
C42 C43 H43A 109.5 . . ?
H43 C43 H43A 109.5 . . ?
C42 C43 H43B 109.5 . . ?
H43 C43 H43B 109.5 . . ?
H43A C43 H43B 109.5 . . ?
N10 C44 C45 111.3(3) . . ?
N10 C44 H44 109.4 . . ?
C45 C44 H44 109.4 . . ?
N10 C44 H44A 109.4 . . ?
C45 C44 H44A 109.4 . . ?
H44 C44 H44A 108.0 . . ?
C44 C45 C46 113.7(4) . . ?
C44 C45 H45 108.8 . . ?
C46 C45 H45 108.8 . . ?
C44 C45 H45A 108.8 . . ?
C46 C45 H45A 108.8 . . ?
H45 C45 H45A 107.7 . . ?
C45 C46 H46 109.5 . . ?
C45 C46 H46A 109.5 . . ?
H46 C46 H46A 109.5 . . ?
C45 C46 H46B 109.5 . . ?
H46 C46 H46B 109.5 . . ?
H46A C46 H46B 109.5 . . ?

loop_
_geom_bond_atom_site_label_1
_geom_bond_atom_site_label_2
_geom_bond_distance
_geom_bond_site_symmetry_2
_geom_bond_publ_flag
N1 C11 1.151(4) . ?
N2 C12 1.152(5) . ?
N3 C14 1.143(4) . ?
N4 C15 1.156(4) . ?
N5 C26 1.166(5) . ?
N6 C27 1.154(5) . ?
N7 C29 1.142(4) . ?
N8 C30 1.156(5) . ?
N9 C35 1.338(5) . ?
N9 C31 1.347(4) . ?
N9 C41 1.483(4) . ?
N10 C36 1.340(4) . ?
N10 C40 1.361(4) . ?
N10 C44 1.486(4) . ?
C1 C2 1.395(5) . ?
C1 C9 1.404(5) . ?
C1 H1 0.99(4) . ?
C2 C10 1.389(5) . ?
C2 C3 1.485(5) . ?
C3 C4 1.383(5) . ?
C3 C8 1.415(5) . ?
C4 C5 1.395(5) . ?
C4 H4 0.9500 . ?
C5 C6 1.376(5) . ?
C5 H5 0.9500 . ?
C6 C7 1.400(5) . ?
C6 H6 0.9500 . ?
C7 C8 1.380(5) . ?
C7 H7 0.9500 . ?
C8 C9 1.489(5) . ?
C9 C13 1.396(5) . ?
C10 C11 1.417(5) . ?
C10 C12 1.426(5) . ?
C13 C15 1.413(5) . ?
C13 C14 1.435(5) . ?
C16 C24 1.399(5) . ?
C16 C17 1.401(5) . ?
C16 H16 0.9500 . ?
C17 C25 1.386(5) . ?
C17 C18 1.478(5) . ?
C18 C19 1.380(5) . ?
C18 C23 1.416(5) . ?
C19 C20 1.395(5) . ?
C19 H19 0.9500 . ?
C20 C21 1.377(5) . ?
C20 H20 0.9500 . ?
C21 C22 1.396(5) . ?
C21 H21 0.9500 . ?
C22 C23 1.381(5) . ?
C22 H22 0.9500 . ?
C23 C24 1.484(5) . ?
C24 C28 1.401(5) . ?
C25 C26 1.422(6) . ?
C25 C27 1.427(5) . ?
C28 C30 1.411(5) . ?
C28 C29 1.420(5) . ?
C31 C32 1.371(5) . ?
C31 H31 0.9500 . ?
C32 C33 1.389(5) . ?
C32 H32 0.9500 . ?
C33 C34 1.384(5) . ?
C33 C38 1.479(5) . ?
C34 C35 1.358(5) . ?
C34 H34 0.9500 . ?
C35 H35 0.9500 . ?
C36 C37 1.371(5) . ?
C36 H36 0.9500 . ?
C37 C38 1.403(5) . ?
C37 H37 0.9500 . ?
C38 C39 1.397(5) . ?
C39 C40 1.365(5) . ?
C39 H39 0.9500 . ?
C40 H40 0.9500 . ?
C41 C42 1.507(5) . ?
C41 H41 0.9900 . ?
C41 H41A 0.9900 . ?
C42 C43 1.517(5) . ?
C42 H42 0.9900 . ?
C42 H42A 0.9900 . ?
C43 H43 0.9800 . ?
C43 H43A 0.9800 . ?
C43 H43B 0.9800 . ?
C44 C45 1.524(6) . ?
C44 H44 0.9900 . ?
C44 H44A 0.9900 . ?
C45 C46 1.524(6) . ?
C45 H45 0.9900 . ?
C45 H45A 0.9900 . ?
C46 H46 0.9800 . ?
C46 H46A 0.9800 . ?
C46 H46B 0.9800 . ?

loop_
_geom_torsion_atom_site_label_1
_geom_torsion_atom_site_label_2
_geom_torsion_atom_site_label_3
_geom_torsion_atom_site_label_4
_geom_torsion
_geom_torsion_site_symmetry_1
_geom_torsion_site_symmetry_2
_geom_torsion_site_symmetry_3
_geom_torsion_site_symmetry_4
_geom_torsion_publ_flag
C9 C1 C2 C10 177.7(3) . . . . ?
C9 C1 C2 C3 -1.5(4) . . . . ?
C10 C2 C3 C4 3.9(6) . . . . ?
C1 C2 C3 C4 -177.0(4) . . . . ?
C10 C2 C3 C8 -177.4(3) . . . . ?
C1 C2 C3 C8 1.7(4) . . . . ?
C8 C3 C4 C5 0.4(5) . . . . ?
C2 C3 C4 C5 178.9(3) . . . . ?
C3 C4 C5 C6 0.7(5) . . . . ?
C4 C5 C6 C7 -1.8(6) . . . . ?
C5 C6 C7 C8 1.7(5) . . . . ?
C6 C7 C8 C3 -0.6(5) . . . . ?
C6 C7 C8 C9 -178.0(3) . . . . ?
C4 C3 C8 C7 -0.4(5) . . . . ?
C2 C3 C8 C7 -179.3(3) . . . . ?
C4 C3 C8 C9 177.6(3) . . . . ?
C2 C3 C8 C9 -1.3(4) . . . . ?
C2 C1 C9 C13 -178.0(3) . . . . ?
C2 C1 C9 C8 0.7(4) . . . . ?
C7 C8 C9 C13 -3.3(6) . . . . ?
C3 C8 C9 C13 179.0(3) . . . . ?
C7 C8 C9 C1 178.1(4) . . . . ?
C3 C8 C9 C1 0.4(4) . . . . ?
C1 C2 C10 C11 1.5(5) . . . . ?
C3 C2 C10 C11 -179.6(3) . . . . ?
C1 C2 C10 C12 -173.5(4) . . . . ?
C3 C2 C10 C12 5.4(6) . . . . ?
C1 C9 C13 C15 176.9(3) . . . . ?
C8 C9 C13 C15 -1.4(6) . . . . ?
C1 C9 C13 C14 -2.0(5) . . . . ?
C8 C9 C13 C14 179.6(3) . . . . ?
C24 C16 C17 C25 -176.0(3) . . . . ?
C24 C16 C17 C18 2.3(4) . . . . ?
C25 C17 C18 C19 -4.5(6) . . . . ?
C16 C17 C18 C19 177.3(4) . . . . ?
C25 C17 C18 C23 176.4(3) . . . . ?
C16 C17 C18 C23 -1.8(4) . . . . ?
C23 C18 C19 C20 0.2(5) . . . . ?
C17 C18 C19 C20 -178.7(4) . . . . ?
C18 C19 C20 C21 -0.1(6) . . . . ?
C19 C20 C21 C22 0.0(6) . . . . ?
C20 C21 C22 C23 0.0(5) . . . . ?
C21 C22 C23 C18 0.1(5) . . . . ?
C21 C22 C23 C24 177.9(3) . . . . ?
C19 C18 C23 C22 -0.2(5) . . . . ?
C17 C18 C23 C22 179.0(3) . . . . ?
C19 C18 C23 C24 -178.5(3) . . . . ?
C17 C18 C23 C24 0.7(4) . . . . ?
C17 C16 C24 C28 177.4(3) . . . . ?
C17 C16 C24 C23 -1.8(4) . . . . ?
C22 C23 C24 C16 -177.4(4) . . . . ?
C18 C23 C24 C16 0.6(4) . . . . ?
C22 C23 C24 C28 3.4(6) . . . . ?
C18 C23 C24 C28 -178.6(3) . . . . ?
C16 C17 C25 C26 -0.4(6) . . . . ?
C18 C17 C25 C26 -178.3(3) . . . . ?
C16 C17 C25 C27 174.8(4) . . . . ?
C18 C17 C25 C27 -3.1(6) . . . . ?
C16 C24 C28 C30 -176.9(4) . . . . ?
C23 C24 C28 C30 2.2(6) . . . . ?
C16 C24 C28 C29 -0.4(5) . . . . ?
C23 C24 C28 C29 178.7(3) . . . . ?
C35 N9 C31 C32 -0.3(5) . . . . ?
C41 N9 C31 C32 174.0(3) . . . . ?
N9 C31 C32 C33 -0.7(5) . . . . ?
C31 C32 C33 C34 1.5(5) . . . . ?
C31 C32 C33 C38 -180.0(3) . . . . ?
C32 C33 C34 C35 -1.4(5) . . . . ?
C38 C33 C34 C35 -179.9(3) . . . . ?
C31 N9 C35 C34 0.5(6) . . . . ?
C41 N9 C35 C34 -173.8(4) . . . . ?
C33 C34 C35 N9 0.4(6) . . . . ?
C40 N10 C36 C37 -1.2(5) . . . . ?
C44 N10 C36 C37 176.7(3) . . . . ?
N10 C36 C37 C38 0.1(6) . . . . ?
C36 C37 C38 C39 1.5(5) . . . . ?
C36 C37 C38 C33 -178.0(3) . . . . ?
C34 C33 C38 C39 -4.6(5) . . . . ?
C32 C33 C38 C39 177.0(3) . . . . ?
C34 C33 C38 C37 174.9(3) . . . . ?
C32 C33 C38 C37 -3.5(5) . . . . ?
C37 C38 C39 C40 -2.1(5) . . . . ?
C33 C38 C39 C40 177.4(3) . . . . ?
C36 N10 C40 C39 0.6(5) . . . . ?
C44 N10 C40 C39 -177.3(3) . . . . ?
C38 C39 C40 N10 1.1(6) . . . . ?
C35 N9 C41 C42 91.3(4) . . . . ?
C31 N9 C41 C42 -82.9(4) . . . . ?
N9 C41 C42 C43 -64.8(4) . . . . ?
C36 N10 C44 C45 -94.9(4) . . . . ?
C40 N10 C44 C45 82.9(4) . . . . ?
N10 C44 C45 C46 65.3(4) . . . . ?
